data_7155068
loop_
_publ_author_name
'Sagar, A.'
'Vidaycharan, Shinde'
'Shinde, Anand H.'
'Sharada, Duddu S.'

_publ_section_title
;
 Hypervalent iodine(iii)-promoted N-incorporation into N-aryl vinylogous
 carbamates to quinoxaline diesters: access to
 1,4,5,8-tetraazaphenanthrene.
;
_journal_issue 17
_journal_name_full 'Organic &amp; biomolecular chemistry'
_journal_page_first 4018
_journal_page_last 4022
_journal_paper_doi 10.1039/c6ob00447d
_journal_volume 14
_journal_year 2016
_chemical_formula_moiety 'C14 H14 N2 O4'
_chemical_formula_sum 'C14 H14 N2 O4'
_chemical_formula_weight 274.28
_chemical_melting_point 403.15
_chemical_name_common 'dimethyl quinoxaline  dicarboxylate '
_chemical_name_systematic 'Dimethyl 5,8-dimethylquinoxaline-2,3-dicarboxylate '
_space_group_crystal_system triclinic
_space_group_IT_number 2
_space_group_name_Hall '-P 1'
_space_group_name_H-M_alt 'P -1'
_symmetry_Int_Tables_number 2
_symmetry_space_group_name_Hall '-P 1'
_symmetry_space_group_name_H-M 'P -1'
_audit_creation_date 2016-02-16
_audit_creation_method
;
Olex2 1.2
(compiled 2015.09.30 svn.r3233 for OlexSys, GUI svn.r5103)
;
_audit_update_record
;
2016-02-16 deposited with the CCDC.
2016-03-24 downloaded from the CCDC.
;
_cell_angle_alpha 75.628(13)
_cell_angle_beta 72.518(13)
_cell_angle_gamma 85.932(12)
_cell_formula_units_Z 2
_cell_length_a 8.2596(12)
_cell_length_b 8.9504(13)
_cell_length_c 10.0044(15)
_cell_measurement_reflns_used 1349
_cell_measurement_temperature 140
_cell_measurement_theta_max 71.9038
_cell_measurement_theta_min 4.7680
_cell_volume 683.35(18)
_computing_cell_refinement
;
CrysAlisPro, Agilent Technologies,
Version 1.171.35.19 (release 27-10-2011 CrysAlis171 .NET)
(compiled Oct 27 2011,15:02:11)
;
_computing_data_collection
;
CrysAlisPro, Agilent Technologies,
Version 1.171.35.19 (release 27-10-2011 CrysAlis171 .NET)
(compiled Oct 27 2011,15:02:11)
;
_computing_data_reduction
;
CrysAlisPro, Agilent Technologies,
Version 1.171.35.19 (release 27-10-2011 CrysAlis171 .NET)
(compiled Oct 27 2011,15:02:11)
;
_computing_molecular_graphics 'Olex2 (Dolomanov et al., 2009)'
_computing_publication_material 'Olex2 (Dolomanov et al., 2009)'
_computing_structure_refinement 'olex2.refine (Bourhis et al., 2015)'
_computing_structure_solution 'SIR2004 (Burla et al., 2007)'
_diffrn_ambient_temperature 140
_diffrn_detector_area_resol_mean 16.1293
_diffrn_measured_fraction_theta_full 0.9605
_diffrn_measured_fraction_theta_max 0.9566
_diffrn_measurement_details
;
  1 omega  -60.00  -29.00   1.0000    1.5000
omega____ theta____ kappa____ phi______ frames
    -      -42.5000   57.0000 -120.0000 31

  2 omega  -44.00   23.00   1.0000    1.5000
omega____ theta____ kappa____ phi______ frames
    -      -42.5000   38.0000  -30.0000 67

  3 omega  -49.00   30.00   1.0000    1.5000
omega____ theta____ kappa____ phi______ frames
    -      -42.5000   38.0000 -150.0000 79

  4 omega -110.00  -36.00   1.0000    1.5000
omega____ theta____ kappa____ phi______ frames
    -      -42.5000  178.0000  -90.0000 74

  5 omega  -50.00   29.00   1.0000    1.5000
omega____ theta____ kappa____ phi______ frames
    -      -42.5000   25.0000  120.0000 79

  6 omega  -27.00   23.00   1.0000    1.5000
omega____ theta____ kappa____ phi______ frames
    -      -42.5000   57.0000 -120.0000 50

  7 omega -110.00  -54.00   1.0000    1.5000
omega____ theta____ kappa____ phi______ frames
    -      -42.5000  178.0000    0.0000 56

  8 omega   47.00  105.00   1.0000    1.5000
omega____ theta____ kappa____ phi______ frames
    -       55.4518 -125.0000  -30.0000 58

  9 omega   77.00  123.00   1.0000    1.5000
omega____ theta____ kappa____ phi______ frames
    -       55.4518   77.0000   90.0000 46

 10 omega   42.00   88.00   1.0000    1.5000
omega____ theta____ kappa____ phi______ frames
    -      110.9036  -25.0000   30.0000 46

 11 omega   53.00   89.00   1.0000    1.5000
omega____ theta____ kappa____ phi______ frames
    -      110.9036  -38.0000  120.0000 36

 12 omega   56.00  133.00   1.0000    1.5000
omega____ theta____ kappa____ phi______ frames
    -      110.9036  -63.0000 -180.0000 77

 13 omega   39.00   89.00   1.0000    1.5000
omega____ theta____ kappa____ phi______ frames
    -      110.9036  -38.0000  -30.0000 50

 14 omega   61.00  113.00   1.0000    1.5000
omega____ theta____ kappa____ phi______ frames
    -      110.9036 -111.0000  -30.0000 52

 15 omega   49.00  110.00   1.0000    1.5000
omega____ theta____ kappa____ phi______ frames
    -      110.9036 -111.0000 -150.0000 61

 16 omega   38.00   83.00   1.0000    1.5000
omega____ theta____ kappa____ phi______ frames
    -      110.9036  -38.0000   90.0000 45

 17 omega   39.00   81.00   1.0000    1.5000
omega____ theta____ kappa____ phi______ frames
    -      110.9036  -42.0000  176.0000 42

 18 omega   47.00  104.00   1.0000    1.5000
omega____ theta____ kappa____ phi______ frames
    -      110.9036  -50.0000  -90.0000 57

 19 omega   42.00   83.00   1.0000    1.5000
omega____ theta____ kappa____ phi______ frames
    -      110.9036  -50.0000   30.0000 41

 20 omega  100.00  178.00   1.0000    1.5000
omega____ theta____ kappa____ phi______ frames
    -      110.9036    0.0000   60.0000 78

 21 omega   43.00  156.00   1.0000    1.5000
omega____ theta____ kappa____ phi______ frames
    -      110.9036   12.0000    0.0000 113

 22 omega   46.00  138.00   1.0000    1.5000
omega____ theta____ kappa____ phi______ frames
    -      110.9036  -91.0000   30.0000 92

 23 omega -113.00  -12.00   1.0000    1.5000
omega____ theta____ kappa____ phi______ frames
    -      -42.5000  -77.0000  -30.0000 101

 24 omega -111.00  -21.00   1.0000    1.5000
omega____ theta____ kappa____ phi______ frames
    -      -42.5000  -57.0000   60.0000 90

 25 omega -111.00  -21.00   1.0000    1.5000
omega____ theta____ kappa____ phi______ frames
    -      -42.5000  -57.0000 -120.0000 90

 26 omega -113.00  -12.00   1.0000    1.5000
omega____ theta____ kappa____ phi______ frames
    -      -42.5000  -77.0000  150.0000 101

 27 omega -110.00  -20.00   1.0000    1.5000
omega____ theta____ kappa____ phi______ frames
    -      -42.5000  -63.0000   30.0000 90

 28 omega -111.00  -21.00   1.0000    1.5000
omega____ theta____ kappa____ phi______ frames
    -      -42.5000  -57.0000 -180.0000 90
;
_diffrn_measurement_device_type 'SuperNova, Dual, Cu at zero, Eos'
_diffrn_measurement_method '\w scans'
_diffrn_orient_matrix_UB_11 0.1759980000
_diffrn_orient_matrix_UB_12 -0.0176198000
_diffrn_orient_matrix_UB_13 0.0254941000
_diffrn_orient_matrix_UB_21 0.0445385000
_diffrn_orient_matrix_UB_22 -0.1273872000
_diffrn_orient_matrix_UB_23 -0.0840683000
_diffrn_orient_matrix_UB_31 0.0726736000
_diffrn_orient_matrix_UB_32 0.1226123000
_diffrn_orient_matrix_UB_33 -0.1411345000
_diffrn_radiation_monochromator mirror
_diffrn_radiation_type 'Cu K\a'
_diffrn_radiation_wavelength 1.54184
_diffrn_reflns_av_R_equivalents 0.0227
_diffrn_reflns_av_unetI/netI 0.0334
_diffrn_reflns_limit_h_max 10
_diffrn_reflns_limit_h_min -10
_diffrn_reflns_limit_k_max 10
_diffrn_reflns_limit_k_min -10
_diffrn_reflns_limit_l_max 9
_diffrn_reflns_limit_l_min -12
_diffrn_reflns_number 5187
_diffrn_reflns_theta_full 72.0498
_diffrn_reflns_theta_max 72.05
_diffrn_reflns_theta_min 4.77
_diffrn_source 'SuperNova (Cu) X-ray Source'
_exptl_absorpt_coefficient_mu 0.828
_exptl_absorpt_correction_T_max 1.00000
_exptl_absorpt_correction_T_min 0.74955
_exptl_absorpt_correction_type multi-scan
_exptl_absorpt_process_details
;
CrysAlisPro, Agilent Technologies,
Version 1.171.35.19 (release 27-10-2011 CrysAlis171 .NET)
(compiled Oct 27 2011,15:02:11)
Empirical absorption correction using spherical harmonics,
 implemented in SCALE3 ABSPACK scaling algorithm.
;
_exptl_crystal_colour 'dull whiteish white'
_exptl_crystal_colour_lustre dull
_exptl_crystal_colour_modifier whiteish
_exptl_crystal_colour_primary white
_exptl_crystal_density_diffrn 1.3329
_exptl_crystal_density_method 'not measured'
_exptl_crystal_description irregular
_exptl_crystal_F_000 289.0376
_exptl_crystal_recrystallization_method 'Re-crystallisation from solvent: Dichloromethane '
_exptl_crystal_size_max 0.4
_exptl_crystal_size_mid 0.3
_exptl_crystal_size_min 0.2
_refine_diff_density_max 0.2662
_refine_diff_density_min -0.2771
_refine_diff_density_rms 0.0641
_refine_ls_d_res_high 0.8104
_refine_ls_d_res_low 9.2670
_refine_ls_goodness_of_fit_ref 1.1126
_refine_ls_hydrogen_treatment mixed
_refine_ls_matrix_type full
_refine_ls_number_constraints 20
_refine_ls_number_parameters 184
_refine_ls_number_reflns 2577
_refine_ls_number_restraints 0
_refine_ls_restrained_S_all 1.1126
_refine_ls_R_factor_all 0.0977
_refine_ls_R_factor_gt 0.0630
_refine_ls_shift/su_max 0.0000
_refine_ls_shift/su_mean 0.0000
_refine_ls_structure_factor_coef Fsqd
_refine_ls_weighting_details 'w=1/[\s^2^(Fo^2^)+(0.1127P)^2^] where P=(Fo^2^+2Fc^2^)/3'
_refine_ls_weighting_scheme calc
_refine_ls_wR_factor_gt 0.1780
_refine_ls_wR_factor_ref 0.2209
_reflns_Friedel_coverage 0.0
_reflns_limit_h_max 10
_reflns_limit_h_min -9
_reflns_limit_k_max 10
_reflns_limit_k_min -10
_reflns_limit_l_max 12
_reflns_limit_l_min 0
_reflns_number_gt 1550
_reflns_number_total 2577
_reflns_threshold_expression I>=2u(I)
_cod_data_source_file c6ob00447d2.cif
_cod_data_source_block exp_6045
_cod_depositor_comments 'Adding full bibliography for 7155068.cif.'
_cod_database_code 7155068
_chemical_oxdiff_formula 'C14 H16 N2 O4'
_reflns_odcompleteness_completeness 99.22
_reflns_odcompleteness_iscentric 1
_reflns_odcompleteness_theta 66.97
_olex2_refinement_description
;
1. Fixed Uiso
 At 1.2 times of:
  All C(H) groups
 At 1.5 times of:
  All C(H,H,H) groups
2.a Aromatic/amide H refined with riding coordinates:
 C11(H11), C10(H10)
2.b Idealised Me refined as rotating group:
 C14(H14a,H14b,H14c), C13(H13a,H13b,H13c), C1(H1a,H1b,H1c), C6(H6a,H6b,H6c)
;
_olex2_submission_special_instructions 'No special instructions were received'

loop_
_space_group_symop_id
_space_group_symop_operation_xyz
1 x,y,z
2 -x,-y,-z

loop_
_atom_site_label
_atom_site_type_symbol
_atom_site_fract_x
_atom_site_fract_y
_atom_site_fract_z
_atom_site_U_iso_or_equiv
_atom_site_adp_type
_atom_site_occupancy
_atom_site_refinement_flags_posn
C3 C 0.4449(3) 0.0182(3) 0.2791(3) 0.0576(7) Uani 1.000000 .
N2 N 0.6167(3) -0.1918(3) 0.2105(2) 0.0611(6) Uani 1.000000 .
N1 N 0.5237(3) 0.1197(2) 0.1617(2) 0.0585(6) Uani 1.000000 .
C8 C 0.6538(3) 0.0680(3) 0.0623(3) 0.0561(7) Uani 1.000000 .
C7 C 0.7004(3) -0.0893(3) 0.0861(3) 0.0564(7) Uani 1.000000 .
C12 C 0.8327(3) -0.1430(3) -0.0191(3) 0.0628(7) Uani 1.000000 .
C9 C 0.7388(3) 0.1763(3) -0.0654(3) 0.0621(7) Uani 1.000000 .
O1 O 0.2564(2) 0.2160(2) 0.3392(2) 0.0728(6) Uani 1.000000 .
C4 C 0.4927(3) -0.1381(3) 0.3037(3) 0.0585(7) Uani 1.000000 .
O2 O 0.2365(3) -0.0047(3) 0.5065(2) 0.0973(8) Uani 1.000000 .
O4 O 0.4695(3) -0.2778(2) 0.5395(2) 0.0783(6) Uani 1.000000 .
C11 C 0.9133(4) -0.0362(4) -0.1398(3) 0.0688(8) Uani 1.000000 .
H11 H 1.0033(4) -0.0686(4) -0.2114(3) 0.0825(9) Uiso 1.000000 R
C2 C 0.3015(4) 0.0737(4) 0.3873(3) 0.0668(8) Uani 1.000000 .
C10 C 0.8680(4) 0.1202(4) -0.1624(3) 0.0704(8) Uani 1.000000 .
H10 H 0.9294(4) 0.1900(4) -0.2484(3) 0.0845(10) Uiso 1.000000 R
O3 O 0.2810(3) -0.3306(3) 0.4372(2) 0.0840(7) Uani 1.000000 .
C5 C 0.3991(4) -0.2577(3) 0.4334(3) 0.0655(7) Uani 1.000000 .
C14 C 0.6880(4) 0.3424(4) -0.0901(3) 0.0785(9) Uani 1.000000 .
H14a H 0.5665(7) 0.3503(4) -0.081(2) 0.1177(13) Uiso 1.000000 GR
H14b H 0.711(3) 0.3878(7) -0.0181(15) 0.1177(13) Uiso 1.000000 GR
H14c H 0.753(2) 0.3978(6) -0.1870(9) 0.1177(13) Uiso 1.000000 GR
C13 C 0.8778(4) -0.3105(4) 0.0030(4) 0.0861(10) Uani 1.000000 .
H13a H 0.889(3) -0.3495(7) 0.1002(10) 0.1291(15) Uiso 1.000000 GR
H13b H 0.7881(15) -0.3681(5) -0.008(3) 0.1291(15) Uiso 1.000000 GR
H13c H 0.9854(16) -0.3236(5) -0.0686(17) 0.1291(15) Uiso 1.000000 GR
C1 C 0.1215(5) 0.2797(4) 0.4405(4) 0.1039(12) Uani 1.000000 .
H1a H 0.089(2) 0.3807(15) 0.3911(8) 0.1558(19) Uiso 1.000000 GR
H1b H 0.0232(13) 0.2100(16) 0.479(2) 0.1558(19) Uiso 1.000000 GR
H1c H 0.1617(12) 0.291(3) 0.5202(16) 0.1558(19) Uiso 1.000000 GR
C6 C 0.3851(5) -0.3876(4) 0.6716(3) 0.0911(11) Uani 1.000000 .
H6a H 0.369(3) -0.4852(10) 0.6495(5) 0.1366(16) Uiso 1.000000 GR
H6b H 0.4549(15) -0.405(2) 0.7378(11) 0.1366(16) Uiso 1.000000 GR
H6c H 0.2745(14) -0.3467(13) 0.7169(14) 0.1366(16) Uiso 1.000000 GR

loop_
_atom_site_aniso_label
_atom_site_aniso_U_11
_atom_site_aniso_U_22
_atom_site_aniso_U_33
_atom_site_aniso_U_12
_atom_site_aniso_U_13
_atom_site_aniso_U_23
C3 0.0521(15) 0.0703(17) 0.0496(15) -0.0026(13) -0.0140(12) -0.0131(13)
N2 0.0550(13) 0.0696(15) 0.0580(14) -0.0035(11) -0.0157(11) -0.0139(11)
N1 0.0542(13) 0.0716(15) 0.0486(12) -0.0029(11) -0.0127(10) -0.0145(11)
C8 0.0493(14) 0.0735(17) 0.0479(14) -0.0025(13) -0.0135(11) -0.0193(12)
C7 0.0490(14) 0.0700(17) 0.0530(15) -0.0021(12) -0.0165(12) -0.0174(13)
C12 0.0505(15) 0.0817(19) 0.0602(17) -0.0002(14) -0.0131(12) -0.0275(15)
C9 0.0619(16) 0.0771(19) 0.0452(15) -0.0091(14) -0.0137(12) -0.0108(13)
O1 0.0627(12) 0.0814(14) 0.0633(13) 0.0107(10) -0.0041(9) -0.0178(11)
C4 0.0514(15) 0.0719(18) 0.0509(15) -0.0020(13) -0.0129(12) -0.0140(13)
O2 0.0977(17) 0.0916(16) 0.0698(15) 0.0056(13) 0.0127(12) -0.0072(12)
O4 0.0792(14) 0.0927(15) 0.0570(12) -0.0145(11) -0.0209(10) -0.0018(10)
C11 0.0557(16) 0.097(2) 0.0566(17) -0.0001(15) -0.0107(13) -0.0299(16)
C2 0.0602(17) 0.0752(19) 0.0581(18) -0.0009(15) -0.0080(14) -0.0145(15)
C10 0.0641(17) 0.097(2) 0.0473(15) -0.0109(16) -0.0098(13) -0.0165(15)
O3 0.0747(14) 0.1002(16) 0.0700(14) -0.0226(12) -0.0168(11) -0.0068(11)
C5 0.0603(17) 0.0724(18) 0.0593(17) 0.0020(14) -0.0114(14) -0.0155(14)
C14 0.087(2) 0.082(2) 0.0563(18) -0.0074(17) -0.0113(15) -0.0079(15)
C13 0.071(2) 0.090(2) 0.095(3) 0.0066(18) -0.0085(18) -0.0398(19)
C1 0.088(2) 0.101(3) 0.091(2) 0.025(2) 0.0137(19) -0.022(2)
C6 0.104(3) 0.096(2) 0.0573(19) -0.014(2) -0.0138(17) 0.0023(17)

loop_
_atom_type_symbol
_atom_type_scat_dispersion_real
_atom_type_scat_dispersion_imag
_atom_type_scat_Cromer_Mann_a1
_atom_type_scat_Cromer_Mann_a2
_atom_type_scat_Cromer_Mann_a3
_atom_type_scat_Cromer_Mann_a4
_atom_type_scat_Cromer_Mann_b1
_atom_type_scat_Cromer_Mann_b2
_atom_type_scat_Cromer_Mann_b3
_atom_type_scat_Cromer_Mann_b4
_atom_type_scat_Cromer_Mann_c
_atom_type_scat_source
_atom_type_scat_dispersion_source
H 0.00000 0.00000 0.49300 0.32291 0.14019 0.04081 10.51090 26.12570 3.14236 57.79970 0.0030380000826 'International Tables Volume C Table 6.1.1.4 (pp. 500-502)' 'Henke, Gullikson and Davis, At. Data and Nucl. Data Tables, 1993, 54, 2'
C 0.01920 0.00962 2.31000 1.02000 1.58860 0.86500 20.84390 10.20750 0.56870 51.65120 0.215599998832 'International Tables Volume C Table 6.1.1.4 (pp. 500-502)' 'Henke, Gullikson and Davis, At. Data and Nucl. Data Tables, 1993, 54, 2'
O 0.05239 0.03377 3.04850 2.28680 1.54630 0.86700 13.27710 5.70110 0.32390 32.90890 0.250800013542 'International Tables Volume C Table 6.1.1.4 (pp. 500-502)' 'Henke, Gullikson and Davis, At. Data and Nucl. Data Tables, 1993, 54, 2'
N 0.03256 0.01839 12.21260 3.13220 2.01250 1.16630 0.00570 9.89330 28.99750 0.58260 -11.5290002823 'International Tables Volume C Table 6.1.1.4 (pp. 500-502)' 'Henke, Gullikson and Davis, At. Data and Nucl. Data Tables, 1993, 54, 2'

loop_
_geom_angle_atom_site_label_1
_geom_angle_atom_site_label_2
_geom_angle_atom_site_label_3
_geom_angle
C4 C3 N1 121.6(2)
C2 C3 N1 117.8(3)
C2 C3 C4 120.5(2)
C4 N2 C7 117.5(2)
C8 N1 C3 117.6(2)
C7 C8 N1 120.8(2)
C9 C8 N1 118.0(3)
C9 C8 C7 121.2(2)
C8 C7 N2 120.1(2)
C12 C7 N2 119.4(3)
C12 C7 C8 120.5(2)
C11 C12 C7 117.0(3)
C13 C12 C7 120.7(3)
C13 C12 C11 122.3(3)
C10 C9 C8 116.4(3)
C14 C9 C8 120.8(3)
C14 C9 C10 122.8(3)
C1 O1 C2 116.0(2)
N2 C4 C3 122.4(2)
C5 C4 C3 122.6(2)
C5 C4 N2 114.9(2)
C6 O4 C5 115.7(2)
C10 C11 C12 122.3(3)
O1 C2 C3 112.9(2)
O2 C2 C3 122.8(3)
O2 C2 O1 124.2(3)
C11 C10 C9 122.6(3)
O4 C5 C4 111.4(2)
O3 C5 C4 123.9(3)
O3 C5 O4 124.6(3)

loop_
_geom_bond_atom_site_label_1
_geom_bond_atom_site_label_2
_geom_bond_distance
C3 N1 1.313(3)
C3 C4 1.408(4)
C3 C2 1.494(4)
N2 C7 1.369(3)
N2 C4 1.315(3)
N1 C8 1.369(3)
C8 C7 1.413(4)
C8 C9 1.417(4)
C7 C12 1.420(3)
C12 C11 1.360(4)
C12 C13 1.497(4)
C9 C10 1.370(4)
C9 C14 1.496(4)
O1 C2 1.315(3)
O1 C1 1.453(3)
C4 C5 1.501(4)
O2 C2 1.207(3)
O4 C5 1.326(3)
O4 C6 1.448(3)
C11 C10 1.403(4)
O3 C5 1.198(3)
